data_1538877
loop_
_publ_author_name
'Oberti, R.'
'Ungaretti, L.'
'Hawthorne, F.C.'
'Cannillo, E.'

_publ_section_title
;
 The behaviour of Mn in amphiboles: Mn in richterite
;
_journal_name_full 'European Journal of Mineralogy (1,1989-)'
_journal_page_first 43
_journal_page_last 51
_journal_volume 5
_journal_year 1993
_chemical_formula_sum 'Ca0.92 F0.36 Fe0.2 H1.64 K0.36 Mg3.98 Mn Na1.45 O23.64 Si8'
_chemical_name_systematic
;
(Na0.55 K0.36) (Na0.9 Ca0.92 Mn0.18) (Mg3.98 Fe0.2 Mn0.82) (Si8 O22) F0.36 (O 
H)1.64
;
_space_group_IT_number 12
_symmetry_space_group_name_Hall '-C 2y'
_symmetry_space_group_name_H-M 'C 1 2/m 1'
_cell_angle_alpha 90
_cell_angle_beta 104.41
_cell_angle_gamma 90
_cell_formula_units_Z 2
_cell_length_a 9.966
_cell_length_b 18.066
_cell_length_c 5.279
_cell_volume 920.560
_citation_journal_id_ASTM EJMIER
_cod_data_source_file Oberti_EJMIER_1993_1325.cif
_cod_data_source_block H1.64Ca0.92F0.36Fe0.2K0.36Mg3.98Mn1Na1.45O23.64Si8
_cod_original_cell_volume 920.5597
_cod_original_formula_sum
;
H1.64 Ca0.92 F0.36 Fe0.2 K0.36 Mg3.98 Mn1 Na1.45 O23.64 Si8
;
_cod_database_code 1538877

loop_
_symmetry_equiv_pos_as_xyz
x,y,z
-x,y,-z
-x,-y,-z
x,-y,z
x+1/2,y+1/2,z
-x+1/2,y+1/2,-z
-x+1/2,-y+1/2,-z
x+1/2,-y+1/2,z

loop_
_atom_site_label
_atom_site_type_symbol
_atom_site_fract_x
_atom_site_fract_y
_atom_site_fract_z
_atom_site_occupancy
_atom_site_U_iso_or_equiv
O6 O-2 0.3416 0.1163 0.5889 1 0.0
Mg2 Mg+2 0 0.1806 0 0.49 0.0
Mn2 Mn+2 0 0.2768 0.5 0.09 0.0
O7 O-2 0.3358 0 0.2911 1 0.0
Si1 Si+4 0.2774 0.0845 0.295 1 0.0
Si2 Si+4 0.286 0.1707 0.8001 1 0.0
Na1 Na+1 0 0.2768 0.5 0.45 0.0
O5 O-2 0.3445 0.1301 0.0898 1 0.0
H1 H+1 0.1881 0 0.764 0.82 0.0
K1 K+1 0.0274 0.5 0.0763 0.18 0.0
O2 O-2 0.1195 0.1697 0.7235 1 0.0
Mg1 Mg+2 0 0.0888 0.5 1 0.0
Na3 Na+1 0 0.4679 0 0.03 0.0
O3 O-2 0.1066 0 0.7147 0.82 0.0
Na2 Na+1 0 0.5 0 0.49 0.0
Ca1 Ca+2 0 0.2768 0.5 0.46 0.0
F1 F-1 0.1066 0 0.7147 0.18 0.0
O4 O-2 0.3621 0.2471 0.7927 1 0.0
Mn1 Mn+2 0 0.1806 0 0.41 0.0
O1 O-2 0.1117 0.0854 0.2181 1 0.0
Mg3 Mg+2 0 0 0 1 0.0
Fe1 Fe+2 0 0.1806 0 0.1 0.0
